data_1574677
loop_
_publ_author_name
'Zhang, Jing'
'Liu, Yuxiao'
'Wang, Fangyan'
'Gong, Pifu'
'Li, Zhaoyi'
'Zhang, Xinyuan'
'Liang, Fei'
'Guo, Shu'
'Hu, Zhanggui'
'Wu, Yicheng'

_publ_section_title
;
 &#x201C;Three functions in one&#x201D;: multifunctional rare-earth
 cyamelurates with magnetism, luminescence, and giant optical nonlinearity
;
_journal_issue 24
_journal_name_full 'Chemical Science'
_journal_page_first 10983
_journal_page_last 10989
_journal_paper_doi 10.1039/D5SC01230A
_journal_volume 16
_journal_year 2025
_chemical_formula_moiety 'C12 H15 Lu N14 O12, 4(H2 O)'
_chemical_formula_sum 'C12 H23 Lu N14 O16'
_chemical_formula_weight 794.41
_space_group_crystal_system orthorhombic
_space_group_IT_number 43
_space_group_name_Hall 'F 2 -2d'
_space_group_name_H-M_alt 'F d d 2'
_atom_sites_solution_hydrogens mixed
_atom_sites_solution_primary dual
_audit_creation_date 2024-09-12
_audit_creation_method
;
Olex2 1.2
(compiled 2017.08.10 svn.r3458 for OlexSys, GUI svn.r5381)
;
_audit_update_record
;
2024-09-19 deposited with the CCDC.	2025-05-06 downloaded from the CCDC.
;
_cell_angle_alpha 90
_cell_angle_beta 90
_cell_angle_gamma 90
_cell_formula_units_Z 8
_cell_length_a 66.982(3)
_cell_length_b 6.1537(2)
_cell_length_c 11.6511(4)
_cell_measurement_reflns_used 9912
_cell_measurement_temperature 273.15
_cell_measurement_theta_max 26.99
_cell_measurement_theta_min 2.43
_cell_volume 4802.4(3)
_computing_cell_refinement 'SAINT V8.40B (?, 2016)'
_computing_data_reduction 'SAINT V8.40B (?, 2016)'
_computing_molecular_graphics 'Olex2 (Dolomanov et al., 2009)'
_computing_publication_material 'Olex2 (Dolomanov et al., 2009)'
_computing_structure_refinement 'ShelXL (Sheldrick, 2015)'
_computing_structure_solution 'ShelXT (Sheldrick, 2015)'
_diffrn_ambient_temperature 273.15
_diffrn_measured_fraction_theta_full 0.999
_diffrn_measured_fraction_theta_max 0.999
_diffrn_measurement_device_type 'Bruker APEX-II CCD'
_diffrn_measurement_method '\f and \w scans'
_diffrn_radiation_type MoK\a
_diffrn_radiation_wavelength 0.71073
_diffrn_reflns_av_R_equivalents 0.0416
_diffrn_reflns_av_unetI/netI 0.0340
_diffrn_reflns_Laue_measured_fraction_full 0.999
_diffrn_reflns_Laue_measured_fraction_max 0.999
_diffrn_reflns_limit_h_max 84
_diffrn_reflns_limit_h_min -85
_diffrn_reflns_limit_k_max 7
_diffrn_reflns_limit_k_min -7
_diffrn_reflns_limit_l_max 14
_diffrn_reflns_limit_l_min -14
_diffrn_reflns_number 17458
_diffrn_reflns_point_group_measured_fraction_full 0.990
_diffrn_reflns_point_group_measured_fraction_max 0.991
_diffrn_reflns_theta_full 25.242
_diffrn_reflns_theta_max 27.112
_diffrn_reflns_theta_min 2.433
_diffrn_standards_number 0
_exptl_absorpt_coefficient_mu 4.222
_exptl_absorpt_correction_T_max 0.7455
_exptl_absorpt_correction_T_min 0.5688
_exptl_absorpt_correction_type none
_exptl_absorpt_process_details
'SADABS-2016/2 (Bruker,2016/2) was used for absorption correction. wR2(int) was 0.1215 before and 0.0774 after correction. The Ratio of minimum to maximum transmission is 0.7630. The \l/2 correction factor is Not present.'
_exptl_crystal_density_diffrn 2.197
_exptl_crystal_description prism
_exptl_crystal_F_000 3136
_refine_diff_density_max 1.381
_refine_diff_density_min -1.235
_refine_diff_density_rms 0.302
_refine_ls_abs_structure_details
;
 Flack x determined using 1121 quotients [(I+)-(I-)]/[(I+)+(I-)]
 (Parsons, Flack and Wagner, Acta Cryst. B69 (2013) 249-259).
;
_refine_ls_abs_structure_Flack -0.014(8)
_refine_ls_extinction_method none
_refine_ls_goodness_of_fit_ref 1.146
_refine_ls_hydrogen_treatment mixed
_refine_ls_matrix_type full
_refine_ls_number_parameters 206
_refine_ls_number_reflns 2632
_refine_ls_number_restraints 15
_refine_ls_restrained_S_all 1.145
_refine_ls_R_factor_all 0.0532
_refine_ls_R_factor_gt 0.0492
_refine_ls_shift/su_max 0.000
_refine_ls_shift/su_mean 0.000
_refine_ls_structure_factor_coef Fsqd
_refine_ls_weighting_details 'w=1/[\s^2^(Fo^2^)+(0.1078P)^2^+70.1726P] where P=(Fo^2^+2Fc^2^)/3'
_refine_ls_weighting_scheme calc
_refine_ls_wR_factor_gt 0.1496
_refine_ls_wR_factor_ref 0.1538
_reflns_Friedel_coverage 0.894
_reflns_Friedel_fraction_full 0.979
_reflns_Friedel_fraction_max 0.983
_reflns_number_gt 2450
_reflns_number_total 2632
_reflns_threshold_expression 'I > 2\s(I)'
_cod_data_source_file d5sc01230a2.cif
_cod_data_source_block 333
_cod_depositor_comments 'Adding full bibliography for 1574676--1574678.cif.'
_cod_database_code 1574677
_shelx_shelxl_version_number 2016/4
_shelx_space_group_comment
;
The symmetry employed for this shelxl refinement is uniquely defined
by the following loop, which should always be used as a source of
symmetry information in preference to the above space-group names.
They are only intended as comments.
;
_olex2_refinement_description
;
1. Fixed Uiso
 At 1.2 times of:
  All N(H) groups
 At 1.5 times of:
  All O(H,H) groups
2. Restrained distances
 O4-H4A = O4-H4B
 0.86 with sigma of 0.02
3. Uiso/Uaniso restraints and constraints
Uanis(O2) \\sim Ueq, Uanis(C5) \\sim Ueq: with sigma of 0.002 and sigma for
terminal atoms of 0.001
4. Others
 Fixed Sof: H2(0.5)
 Fixed Uiso: H4B(0.02)
5.a Riding coordinates:
 O8(H8A,H8B)
5.b Free rotating group:
 O7(H7A,H7B)
5.c Rotating group:
 O5(H5A,H5B)
5.d Aromatic/amide H refined with riding coordinates:
 N7(H7), N2(H2)
5.e X=CH2 refined with riding coordinates:
 O6(H6A,H6B)
;
_olex2_submission_special_instructions 'No special instructions were received'

loop_
_space_group_symop_operation_xyz
'x, y, z'
'-x, -y, z'
'x+1/4, -y+1/4, z+1/4'
'-x+1/4, y+1/4, z+1/4'
'x, y+1/2, z+1/2'
'-x, -y+1/2, z+1/2'
'x+1/4, -y+3/4, z+3/4'
'-x+1/4, y+3/4, z+3/4'
'x+1/2, y, z+1/2'
'-x+1/2, -y, z+1/2'
'x+3/4, -y+1/4, z+3/4'
'-x+3/4, y+1/4, z+3/4'
'x+1/2, y+1/2, z'
'-x+1/2, -y+1/2, z'
'x+3/4, -y+3/4, z+1/4'
'-x+3/4, y+3/4, z+1/4'

loop_
_atom_site_label
_atom_site_type_symbol
_atom_site_fract_x
_atom_site_fract_y
_atom_site_fract_z
_atom_site_U_iso_or_equiv
_atom_site_adp_type
_atom_site_occupancy
_atom_site_site_symmetry_order
_atom_site_calc_flag
_atom_site_refinement_flags_posn
_atom_site_refinement_flags_adp
_atom_site_refinement_flags_occupancy
_atom_site_disorder_assembly
_atom_site_disorder_group
Lu1 Lu 0.500000 0.500000 0.35685(12) 0.0245(3) Uani 1 2 d S T P . .
N4 N 0.57675(13) 0.3877(14) 0.6177(8) 0.0054(16) Uani 1 1 d . . . . .
O1 O 0.53115(14) 0.5625(19) 0.4277(10) 0.026(2) Uani 1 1 d . . . . .
O2 O 0.57610(13) -0.1606(15) 0.7913(8) 0.0171(17) Uani 1 1 d . U . . .
N1 N 0.56155(14) 0.6411(17) 0.4917(9) 0.0129(19) Uani 1 1 d . . . . .
N6 N 0.55936(15) 0.0721(17) 0.6721(10) 0.0148(19) Uani 1 1 d . . . . .
O3 O 0.62522(13) 0.7553(16) 0.6171(19) 0.019(2) Uani 1 1 d . . . . .
N3 N 0.54441(15) 0.3173(18) 0.5494(10) 0.015(2) Uani 1 1 d . . . . .
N7 N 0.59230(14) 0.1428(15) 0.7363(9) 0.0095(18) Uani 1 1 d . . . . .
H7 H 0.602301 0.103806 0.777726 0.011 Uiso 1 1 calc R . . . .
C5 C 0.55989(14) 0.2530(18) 0.6151(17) 0.008(2) Uani 1 1 d . U . . .
O5 O 0.48739(18) 0.1723(19) 0.2703(11) 0.031(2) Uani 1 1 d . . . . .
H5A H 0.486169 0.183483 0.192187 0.046 Uiso 1 1 d GR . . . .
H5B H 0.474459 0.143325 0.291376 0.046 Uiso 1 1 d GR . . . .
C1 C 0.54548(19) 0.5029(17) 0.4879(11) 0.013(2) Uani 1 1 d . . . . .
O6 O 0.47837(16) 0.6303(18) 0.2099(14) 0.040(3) Uani 1 1 d . . . . .
H6A H 0.482555 0.741603 0.161499 0.060 Uiso 1 1 calc R . . . .
H6B H 0.465737 0.569980 0.200849 0.060 Uiso 1 1 calc R . . . .
C2 C 0.57678(16) 0.5770(18) 0.5500(9) 0.0070(19) Uani 1 1 d . . . . .
N2 N 0.59392(15) 0.6920(18) 0.5546(9) 0.0112(18) Uani 1 1 d . . . . .
H2 H 0.594521 0.809664 0.514990 0.013 Uiso 0.5 1 calc R . . . .
N5 N 0.61008(14) 0.4442(17) 0.6795(9) 0.0109(18) Uani 1 1 d . . . . .
C6 C 0.57525(19) 0.0102(16) 0.7347(11) 0.011(2) Uani 1 1 d . . . . .
O4 O 0.4959(2) 0.767(3) 0.5007(14) 0.046(4) Uani 1 1 d D . . . .
C3 C 0.61046(16) 0.6362(17) 0.6175(10) 0.0093(19) Uani 1 1 d . . . . .
C4 C 0.59367(17) 0.332(2) 0.6745(10) 0.009(2) Uani 1 1 d . . . . .
O7 O 0.59815(13) 1.0908(15) 0.4534(8) 0.0181(18) Uani 1 1 d . . . . .
H7A H 0.594877 1.151816 0.516010 0.027 Uiso 1 1 d G . . . .
H7B H 0.593447 1.172170 0.401551 0.027 Uiso 1 1 d G . . . .
O8 O 0.5495(2) 0.9785(17) 0.3250(11) 0.034(3) Uani 1 1 d . . . . .
H8A H 0.558676 0.975939 0.274648 0.052 Uiso 1 1 d R . . . .
H8B H 0.554506 0.912119 0.382388 0.052 Uiso 1 1 d R . . . .
H4A H 0.488(2) 0.86(2) 0.532(15) 0.03(5) Uiso 1 1 d D . . . .
H4B H 0.487(3) 0.78(3) 0.447(14) 0.020 Uiso 1 1 d D . . . .

loop_
_atom_site_aniso_label
_atom_site_aniso_U_11
_atom_site_aniso_U_22
_atom_site_aniso_U_33
_atom_site_aniso_U_23
_atom_site_aniso_U_13
_atom_site_aniso_U_12
Lu1 0.0158(4) 0.0289(4) 0.0287(4) 0.000 0.000 -0.0008(3)
N4 0.002(4) 0.004(4) 0.010(4) 0.000(3) -0.003(3) 0.000(3)
O1 0.011(4) 0.035(5) 0.034(5) 0.009(5) -0.012(4) -0.004(4)
O2 0.017(2) 0.016(2) 0.018(2) 0.0014(14) -0.0003(14) -0.0003(14)
N1 0.006(4) 0.017(5) 0.016(5) 0.004(4) -0.005(3) 0.003(4)
N6 0.015(5) 0.005(4) 0.025(5) 0.003(4) -0.003(4) -0.003(4)
O3 0.009(3) 0.022(4) 0.025(7) 0.005(4) 0.000(5) -0.009(3)
N3 0.009(4) 0.013(5) 0.024(5) 0.004(4) -0.010(4) -0.005(4)
N7 0.008(4) 0.009(4) 0.012(4) 0.007(4) -0.001(3) -0.003(3)
C5 0.006(3) 0.008(3) 0.009(3) -0.002(2) 0.000(3) 0.001(2)
O5 0.029(6) 0.021(5) 0.041(6) 0.000(5) 0.011(5) 0.005(5)
C1 0.007(5) 0.018(6) 0.015(6) -0.003(4) -0.005(4) -0.001(4)
O6 0.017(5) 0.022(5) 0.081(10) 0.006(6) -0.006(6) -0.009(4)
C2 0.008(5) 0.006(4) 0.007(5) 0.004(4) 0.000(4) 0.000(4)
N2 0.007(4) 0.011(4) 0.015(5) 0.001(4) -0.001(4) -0.003(4)
N5 0.006(4) 0.014(4) 0.013(4) 0.003(4) -0.003(3) -0.003(4)
C6 0.012(6) 0.007(5) 0.015(6) -0.005(4) 0.004(4) -0.001(4)
O4 0.034(7) 0.060(10) 0.042(8) 0.003(6) 0.019(7) 0.000(6)
C3 0.010(5) 0.011(5) 0.007(5) 0.003(4) 0.000(4) -0.003(4)
C4 0.006(5) 0.013(5) 0.008(5) 0.001(4) -0.003(4) 0.002(4)
O7 0.016(4) 0.013(4) 0.025(5) 0.008(4) 0.005(3) 0.000(3)
O8 0.040(7) 0.026(6) 0.037(7) 0.002(5) -0.005(5) -0.011(4)

loop_
_atom_type_symbol
_atom_type_description
_atom_type_scat_dispersion_real
_atom_type_scat_dispersion_imag
_atom_type_scat_source
C C 0.0033 0.0016 'International Tables Vol C Tables 4.2.6.8 and 6.1.1.4'
H H 0.0000 0.0000 'International Tables Vol C Tables 4.2.6.8 and 6.1.1.4'
Lu Lu -0.4720 5.8584 'International Tables Vol C Tables 4.2.6.8 and 6.1.1.4'
N N 0.0061 0.0033 'International Tables Vol C Tables 4.2.6.8 and 6.1.1.4'
O O 0.0106 0.0060 'International Tables Vol C Tables 4.2.6.8 and 6.1.1.4'

loop_
_geom_angle_atom_site_label_1
_geom_angle_atom_site_label_2
_geom_angle_atom_site_label_3
_geom_angle
_geom_angle_site_symmetry_1
_geom_angle_site_symmetry_3
_geom_angle_publ_flag
O1 Lu1 O1 137.5(6) . 2_665 ?
O1 Lu1 O5 71.9(4) . 2_665 ?
O1 Lu1 O5 127.9(4) 2_665 2_665 ?
O1 Lu1 O5 127.9(4) . . ?
O1 Lu1 O5 71.9(4) 2_665 . ?
O1 Lu1 O6 76.1(4) . 2_665 ?
O1 Lu1 O6 139.6(4) . . ?
O1 Lu1 O6 139.6(4) 2_665 2_665 ?
O1 Lu1 O6 76.1(4) 2_665 . ?
O1 Lu1 O4 74.4(5) . . ?
O1 Lu1 O4 75.8(5) . 2_665 ?
O1 Lu1 O4 74.4(5) 2_665 2_665 ?
O1 Lu1 O4 75.8(5) 2_665 . ?
O1 Lu1 H4B 93(3) . . ?
O1 Lu1 H4B 67(5) 2_665 . ?
O5 Lu1 O5 130.5(6) . 2_665 ?
O5 Lu1 H4B 71(5) 2_665 . ?
O5 Lu1 H4B 137(4) . . ?
O6 Lu1 O5 68.3(4) . 2_665 ?
O6 Lu1 O5 76.6(4) . . ?
O6 Lu1 O5 76.6(4) 2_665 2_665 ?
O6 Lu1 O5 68.3(4) 2_665 . ?
O6 Lu1 O6 88.1(7) 2_665 . ?
O6 Lu1 H4B 81.0(13) . . ?
O6 Lu1 H4B 147(6) 2_665 . ?
O4 Lu1 O5 75.8(5) 2_665 . ?
O4 Lu1 O5 147.1(5) 2_665 2_665 ?
O4 Lu1 O5 75.8(5) . 2_665 ?
O4 Lu1 O5 147.1(5) . . ?
O4 Lu1 O6 144.5(4) 2_665 . ?
O4 Lu1 O6 101.8(5) 2_665 2_665 ?
O4 Lu1 O6 101.8(5) . . ?
O4 Lu1 O6 144.5(4) . 2_665 ?
O4 Lu1 O4 89.7(8) . 2_665 ?
O4 Lu1 H4B 105(4) 2_665 . ?
O4 Lu1 H4B 21.2(8) . . ?
C5 N4 C2 118.6(10) . . ?
C4 N4 C5 122.4(10) . . ?
C4 N4 C2 118.7(9) . . ?
C1 O1 Lu1 149.5(9) . . ?
C2 N1 C1 116.7(10) . . ?
C5 N6 C6 119.9(10) . . ?
C5 N3 C1 120.6(11) . . ?
C6 N7 H7 118.6 . . ?
C4 N7 H7 118.6 . . ?
C4 N7 C6 122.8(9) . . ?
N6 C5 N4 121.3(12) . . ?
N6 C5 N3 121.4(10) . . ?
N3 C5 N4 117.3(12) . . ?
Lu1 O5 H5A 112.6 . . ?
Lu1 O5 H5B 112.4 . . ?
H5A O5 H5B 101.3 . . ?
O1 C1 N1 116.2(11) . . ?
O1 C1 N3 120.5(11) . . ?
N3 C1 N1 123.3(11) . . ?
Lu1 O6 H6A 120.0 . . ?
Lu1 O6 H6B 120.0 . . ?
H6A O6 H6B 120.0 . . ?
N1 C2 N4 123.2(10) . . ?
N1 C2 N2 122.3(10) . . ?
N2 C2 N4 114.4(9) . . ?
C2 N2 H2 117.4 . . ?
C2 N2 C3 125.3(10) . . ?
C3 N2 H2 117.4 . . ?
C4 N5 C3 116.4(10) . . ?
O2 C6 N6 124.3(11) . . ?
O2 C6 N7 116.6(11) . . ?
N6 C6 N7 119.1(10) . . ?
Lu1 O4 H4A 148(10) . . ?
Lu1 O4 H4B 70(10) . . ?
H4A O4 H4B 80(10) . . ?
O3 C3 N2 119.9(12) . . ?
O3 C3 N5 121.6(12) . . ?
N2 C3 N5 118.5(9) . . ?
N4 C4 N7 114.4(10) . . ?
N5 C4 N4 126.6(11) . . ?
N5 C4 N7 118.9(10) . . ?
H7A O7 H7B 104.8 . . ?
H8A O8 H8B 104.5 . . ?

loop_
_geom_bond_atom_site_label_1
_geom_bond_atom_site_label_2
_geom_bond_distance
_geom_bond_site_symmetry_2
_geom_bond_publ_flag
Lu1 O1 2.276(10) . ?
Lu1 O1 2.277(9) 2_665 ?
Lu1 O5 2.408(13) 2_665 ?
Lu1 O5 2.408(13) . ?
Lu1 O6 2.382(14) 2_665 ?
Lu1 O6 2.382(14) . ?
Lu1 O4 2.364(16) 2_665 ?
Lu1 O4 2.364(16) . ?
Lu1 H4B 2.2(2) . ?
N4 C5 1.401(13) . ?
N4 C2 1.407(14) . ?
N4 C4 1.356(14) . ?
O1 C1 1.245(16) . ?
O2 C6 1.242(15) . ?
N1 C1 1.372(15) . ?
N1 C2 1.287(14) . ?
N6 C5 1.297(18) . ?
N6 C6 1.345(17) . ?
O3 C3 1.231(14) . ?
N3 C5 1.348(17) . ?
N3 C1 1.350(16) . ?
N7 H7 0.8600 . ?
N7 C6 1.404(14) . ?
N7 C4 1.373(16) . ?
O5 H5A 0.9161 . ?
O5 H5B 0.9177 . ?
O6 H6A 0.9300 . ?
O6 H6B 0.9300 . ?
C2 N2 1.350(15) . ?
N2 H2 0.8600 . ?
N2 C3 1.372(15) . ?
N5 C3 1.385(14) . ?
N5 C4 1.298(16) . ?
O4 H4A 0.86(3) . ?
O4 H4B 0.85(3) . ?
O7 H7A 0.8495 . ?
O7 H7B 0.8451 . ?
O8 H8A 0.8485 . ?
O8 H8B 0.8518 . ?

loop_
_geom_torsion_atom_site_label_1
_geom_torsion_atom_site_label_2
_geom_torsion_atom_site_label_3
_geom_torsion_atom_site_label_4
_geom_torsion
_geom_torsion_site_symmetry_1
_geom_torsion_site_symmetry_2
_geom_torsion_site_symmetry_3
_geom_torsion_site_symmetry_4
_geom_torsion_publ_flag
Lu1 O1 C1 N1 -179.8(14) . . . . ?
Lu1 O1 C1 N3 -3(3) . . . . ?
N4 C2 N2 C3 0.6(16) . . . . ?
N1 C2 N2 C3 178.1(11) . . . . ?
C5 N4 C2 N1 5.0(17) . . . . ?
C5 N4 C2 N2 -177.6(11) . . . . ?
C5 N4 C4 N7 -5.0(17) . . . . ?
C5 N4 C4 N5 178.4(13) . . . . ?
C5 N6 C6 O2 -179.5(13) . . . . ?
C5 N6 C6 N7 -0.6(18) . . . . ?
C5 N3 C1 O1 -179.7(14) . . . . ?
C5 N3 C1 N1 -3(2) . . . . ?
C1 N1 C2 N4 -6.8(16) . . . . ?
C1 N1 C2 N2 175.9(11) . . . . ?
C1 N3 C5 N4 1(2) . . . . ?
C1 N3 C5 N6 -178.0(13) . . . . ?
C2 N4 C5 N6 177.2(12) . . . . ?
C2 N4 C5 N3 -1.7(19) . . . . ?
C2 N4 C4 N7 -178.7(10) . . . . ?
C2 N4 C4 N5 4.6(17) . . . . ?
C2 N1 C1 O1 -177.3(12) . . . . ?
C2 N1 C1 N3 5.9(18) . . . . ?
C2 N2 C3 O3 -178.7(14) . . . . ?
C2 N2 C3 N5 1.8(18) . . . . ?
C6 N6 C5 N4 0(2) . . . . ?
C6 N6 C5 N3 178.5(13) . . . . ?
C6 N7 C4 N4 4.0(16) . . . . ?
C6 N7 C4 N5 -179.1(11) . . . . ?
C3 N5 C4 N4 -2.1(18) . . . . ?
C3 N5 C4 N7 -178.6(10) . . . . ?
C4 N4 C5 N6 3(2) . . . . ?
C4 N4 C5 N3 -175.5(12) . . . . ?
C4 N4 C2 N1 179.0(11) . . . . ?
C4 N4 C2 N2 -3.6(14) . . . . ?
C4 N7 C6 O2 177.6(11) . . . . ?
C4 N7 C6 N6 -1.3(17) . . . . ?
C4 N5 C3 O3 179.4(14) . . . . ?
C4 N5 C3 N2 -1.2(17) . . . . ?
